data_2234374
loop_
_publ_author_name
'Liu, Xiao-Wei'
'Xu, Liang-Zhong'

_publ_section_title
;
 2-[1-(1-Phenylethyl)imidazolidin-2-ylidene]malononitrile
;
_journal_coeditor_code RK2338
_journal_issue 4
_journal_name_full 'Acta Crystallographica Section E'
_journal_page_first o1203
_journal_paper_doi 10.1107/S1600536812010823
_journal_volume 68
_journal_year 2012
_chemical_formula_iupac 'C14 H14 N4'
_chemical_formula_moiety 'C14 H14 N4'
_chemical_formula_sum 'C14 H14 N4'
_chemical_formula_weight 238.29
_chemical_name_common
;
2-[1-(1-Phenylethyl)imidazolidin-2-ylidene]malononitrile
;
_chemical_name_systematic
;
2-[1-(1-Phenylethyl)imidazolidin-2-ylidene]propanedinitrile
;
_space_group_IT_number 2
_symmetry_cell_setting triclinic
_symmetry_space_group_name_Hall '-P 1'
_symmetry_space_group_name_H-M 'P -1'
_atom_sites_solution_hydrogens geom
_atom_sites_solution_primary direct
_atom_sites_solution_secondary difmap
_audit_creation_method SHELXL97
_cell_angle_alpha 90.51(3)
_cell_angle_beta 101.85(3)
_cell_angle_gamma 107.76(3)
_cell_formula_units_Z 2
_cell_length_a 6.6446(13)
_cell_length_b 8.0106(16)
_cell_length_c 12.847(3)
_cell_measurement_reflns_used 4704
_cell_measurement_temperature 295(2)
_cell_measurement_theta_max 54.97
_cell_measurement_theta_min 6.05
_cell_volume 635.5(3)
_computing_cell_refinement '<i>CrystalClear</i> (Rigaku, 2005)'
_computing_data_collection '<i>CrystalClear</i> (Rigaku, 2005)'
_computing_data_reduction '<i>CrystalClear</i> (Rigaku, 2005)'
_computing_molecular_graphics '<i>SHELXTL</i> (Sheldrick, 2008)'
_computing_publication_material '<i>SHELXTL</i> (Sheldrick, 2008)'
_computing_structure_refinement '<i>SHELXL97</i> (Sheldrick, 2008)'
_computing_structure_solution '<i>SHELXS97</i> (Sheldrick, 2008)'
_diffrn_ambient_temperature 295(2)
_diffrn_measured_fraction_theta_full 0.990
_diffrn_measured_fraction_theta_max 0.990
_diffrn_measurement_device_type 'Rigaku R-AXIS RAPID IP'
_diffrn_measurement_method '\f and \w scans'
_diffrn_radiation_monochromator graphite
_diffrn_radiation_source 'Rotating Anode'
_diffrn_radiation_type MoK\a
_diffrn_radiation_wavelength 0.71073
_diffrn_reflns_av_R_equivalents 0.0189
_diffrn_reflns_av_sigmaI/netI 0.0230
_diffrn_reflns_limit_h_max 8
_diffrn_reflns_limit_h_min -8
_diffrn_reflns_limit_k_max 10
_diffrn_reflns_limit_k_min -10
_diffrn_reflns_limit_l_max 16
_diffrn_reflns_limit_l_min -16
_diffrn_reflns_number 6293
_diffrn_reflns_theta_full 27.48
_diffrn_reflns_theta_max 27.48
_diffrn_reflns_theta_min 3.02
_diffrn_standards_decay_% 0
_diffrn_standards_number 0
_exptl_absorpt_coefficient_mu 0.078
_exptl_absorpt_correction_T_max 0.9915
_exptl_absorpt_correction_T_min 0.9650
_exptl_absorpt_correction_type multi-scan
_exptl_absorpt_process_details '(<i>CrystalClear</i>; Rigaku, 2005)'
_exptl_crystal_colour colourless
_exptl_crystal_density_diffrn 1.245
_exptl_crystal_density_method 'not measured'
_exptl_crystal_description block
_exptl_crystal_F_000 252
_exptl_crystal_size_max 0.46
_exptl_crystal_size_mid 0.41
_exptl_crystal_size_min 0.11
_refine_diff_density_max 0.210
_refine_diff_density_min -0.190
_refine_ls_extinction_coef 0.210(17)
_refine_ls_extinction_expression Fc^*^=kFc[1+0.001xFc^2^\l^3^/sin(2\q)]^-1/4^
_refine_ls_extinction_method '<i>SHELXL97</i> (Sheldrick, 2008)'
_refine_ls_goodness_of_fit_ref 1.153
_refine_ls_hydrogen_treatment constr
_refine_ls_matrix_type full
_refine_ls_number_parameters 164
_refine_ls_number_reflns 2898
_refine_ls_number_restraints 0
_refine_ls_restrained_S_all 1.153
_refine_ls_R_factor_all 0.0623
_refine_ls_R_factor_gt 0.0437
_refine_ls_shift/su_max 0.000
_refine_ls_shift/su_mean 0.000
_refine_ls_structure_factor_coef Fsqd
_refine_ls_weighting_details 'calc w=1/[\s^2^(Fo^2^)+(0.0630P)^2^+0.0913P] where P=(Fo^2^+2Fc^2^)/3'
_refine_ls_weighting_scheme calc
_refine_ls_wR_factor_gt 0.1189
_refine_ls_wR_factor_ref 0.1446
_reflns_number_gt 2112
_reflns_number_total 2898
_reflns_threshold_expression I>2\s(I)
_cod_data_source_file rk2338.cif
_cod_data_source_block I
_cod_database_code 2234374
_cod_database_fobs_code 2234374

loop_
_symmetry_equiv_pos_as_xyz
'x, y, z'
'-x, -y, -z'

loop_
_atom_site_type_symbol
_atom_site_label
_atom_site_fract_x
_atom_site_fract_y
_atom_site_fract_z
_atom_site_U_iso_or_equiv
_atom_site_adp_type
_atom_site_calc_flag
_atom_site_refinement_flags
_atom_site_occupancy
_atom_site_symmetry_multiplicity
N N1 0.43363(19) 0.16514(14) 0.79468(10) 0.0520(3) Uani d . 1 1
N N2 0.72640(19) 0.19909(15) 0.91821(10) 0.0536(3) Uani d . 1 1
H H2A 0.8196 0.1712 0.9659 0.064 Uiso calc R 1 1
N N3 0.1806(3) -0.35508(19) 0.77933(15) 0.0898(6) Uani d . 1 1
N N4 0.8269(3) -0.20051(18) 0.96591(14) 0.0808(5) Uani d . 1 1
C C1 0.4326(3) 0.1738(3) 0.56429(16) 0.0782(5) Uani d . 1 1
H H1A 0.5353 0.1251 0.5998 0.094 Uiso calc R 1 1
C C2 0.4528(5) 0.2430(4) 0.4674(2) 0.1102(9) Uani d . 1 1
H H2B 0.5692 0.2406 0.4384 0.132 Uiso calc R 1 1
C C3 0.3038(7) 0.3147(3) 0.41400(19) 0.1218(12) Uani d . 1 1
H H3A 0.3166 0.3591 0.3482 0.146 Uiso calc R 1 1
C C4 0.1366(5) 0.3208(3) 0.45755(19) 0.1070(9) Uani d . 1 1
H H4A 0.0360 0.3716 0.4219 0.128 Uiso calc R 1 1
C C5 0.1144(3) 0.2526(2) 0.55405(15) 0.0762(5) Uani d . 1 1
H H5A -0.0013 0.2578 0.5828 0.091 Uiso calc R 1 1
C C6 0.2612(2) 0.17651(18) 0.60873(12) 0.0535(4) Uani d . 1 1
C C7 0.2351(2) 0.09009(18) 0.71185(12) 0.0521(4) Uani d . 1 1
H H7A 0.2186 -0.0345 0.6984 0.063 Uiso calc R 1 1
C C8 0.0397(3) 0.0987(3) 0.75267(16) 0.0819(6) Uani d . 1 1
H H8A 0.0358 0.0410 0.8177 0.123 Uiso calc R 1 1
H H8B -0.0899 0.0411 0.7003 0.123 Uiso calc R 1 1
H H8C 0.0495 0.2194 0.7658 0.123 Uiso calc R 1 1
C C9 0.5134(3) 0.35393(18) 0.82776(14) 0.0637(4) Uani d . 1 1
H H9A 0.4198 0.3861 0.8676 0.076 Uiso calc R 1 1
H H9B 0.5236 0.4237 0.7666 0.076 Uiso calc R 1 1
C C10 0.7356(3) 0.3781(2) 0.89770(15) 0.0652(5) Uani d . 1 1
H H10A 0.8496 0.4324 0.8606 0.078 Uiso calc R 1 1
H H10B 0.7582 0.4487 0.9633 0.078 Uiso calc R 1 1
C C11 0.5563(2) 0.08185(16) 0.85453(10) 0.0427(3) Uani d . 1 1
C C12 0.5237(2) -0.10079(17) 0.85565(11) 0.0463(3) Uani d . 1 1
C C13 0.3310(3) -0.23639(18) 0.81102(13) 0.0571(4) Uani d . 1 1
C C14 0.6899(2) -0.15619(17) 0.91645(12) 0.0544(4) Uani d . 1 1

loop_
_atom_site_aniso_label
_atom_site_aniso_U_11
_atom_site_aniso_U_22
_atom_site_aniso_U_33
_atom_site_aniso_U_12
_atom_site_aniso_U_13
_atom_site_aniso_U_23
N1 0.0518(7) 0.0364(6) 0.0600(7) 0.0146(5) -0.0060(5) 0.0044(5)
N2 0.0505(7) 0.0411(6) 0.0607(7) 0.0139(5) -0.0058(5) 0.0029(5)
N3 0.0747(10) 0.0488(8) 0.1153(13) 0.0034(7) -0.0228(9) 0.0179(8)
N4 0.0751(10) 0.0476(7) 0.1022(11) 0.0227(7) -0.0245(8) 0.0060(7)
C1 0.0797(12) 0.0727(11) 0.0818(12) 0.0196(10) 0.0231(10) 0.0037(9)
C2 0.138(2) 0.0916(17) 0.0893(16) -0.0008(16) 0.0555(16) -0.0052(14)
C3 0.193(3) 0.0721(14) 0.0601(12) -0.0100(18) 0.0169(18) 0.0092(11)
C4 0.146(2) 0.0751(14) 0.0712(13) 0.0233(14) -0.0239(15) 0.0214(11)
C5 0.0804(12) 0.0661(10) 0.0737(11) 0.0273(9) -0.0090(9) 0.0156(9)
C6 0.0550(8) 0.0407(7) 0.0575(8) 0.0128(6) -0.0004(6) 0.0030(6)
C7 0.0453(7) 0.0438(7) 0.0607(8) 0.0137(6) -0.0025(6) 0.0071(6)
C8 0.0537(10) 0.1076(16) 0.0791(12) 0.0189(10) 0.0124(8) 0.0145(11)
C9 0.0651(10) 0.0386(7) 0.0789(10) 0.0170(7) -0.0038(8) 0.0042(7)
C10 0.0620(9) 0.0405(7) 0.0816(11) 0.0122(7) -0.0036(8) 0.0037(7)
C11 0.0420(6) 0.0404(6) 0.0454(7) 0.0135(5) 0.0080(5) 0.0068(5)
C12 0.0472(7) 0.0380(6) 0.0505(7) 0.0140(5) 0.0028(5) 0.0086(5)
C13 0.0573(9) 0.0399(7) 0.0659(9) 0.0141(6) -0.0029(7) 0.0128(6)
C14 0.0563(8) 0.0363(7) 0.0627(9) 0.0132(6) -0.0024(7) 0.0064(6)

loop_
_atom_type_symbol
_atom_type_description
_atom_type_scat_dispersion_real
_atom_type_scat_dispersion_imag
_atom_type_scat_source
C C 0.0033 0.0016 'International Tables Vol C Tables 4.2.6.8 and 6.1.1.4'
H H 0.0000 0.0000 'International Tables Vol C Tables 4.2.6.8 and 6.1.1.4'
N N 0.0061 0.0033 'International Tables Vol C Tables 4.2.6.8 and 6.1.1.4'

loop_
_geom_angle_atom_site_label_1
_geom_angle_atom_site_label_2
_geom_angle_atom_site_label_3
_geom_angle
C11 N1 C9 110.32(12)
C11 N1 C7 128.66(11)
C9 N1 C7 120.86(11)
C11 N2 C10 112.21(12)
C11 N2 H2A 123.9
C10 N2 H2A 123.9
C6 C1 C2 120.6(2)
C6 C1 H1A 119.7
C2 C1 H1A 119.7
C3 C2 C1 120.6(3)
C3 C2 H2B 119.7
C1 C2 H2B 119.7
C4 C3 C2 119.5(2)
C4 C3 H3A 120.3
C2 C3 H3A 120.3
C3 C4 C5 120.6(2)
C3 C4 H4A 119.7
C5 C4 H4A 119.7
C4 C5 C6 121.0(2)
C4 C5 H5A 119.5
C6 C5 H5A 119.5
C1 C6 C5 117.79(17)
C1 C6 C7 119.56(14)
C5 C6 C7 122.59(16)
N1 C7 C8 110.06(13)
N1 C7 C6 109.75(12)
C8 C7 C6 115.10(13)
N1 C7 H7A 107.2
C8 C7 H7A 107.2
C6 C7 H7A 107.2
C7 C8 H8A 109.5
C7 C8 H8B 109.5
H8A C8 H8B 109.5
C7 C8 H8C 109.5
H8A C8 H8C 109.5
H8B C8 H8C 109.5
N1 C9 C10 103.10(12)
N1 C9 H9A 111.1
C10 C9 H9A 111.1
N1 C9 H9B 111.1
C10 C9 H9B 111.1
H9A C9 H9B 109.1
N2 C10 C9 102.14(12)
N2 C10 H10A 111.3
C9 C10 H10A 111.3
N2 C10 H10B 111.3
C9 C10 H10B 111.3
H10A C10 H10B 109.2
N1 C11 N2 109.74(11)
N1 C11 C12 128.42(12)
N2 C11 C12 121.84(12)
C14 C12 C13 115.29(12)
C14 C12 C11 117.82(12)
C13 C12 C11 126.52(12)
N3 C13 C12 174.86(15)
N4 C14 C12 179.51(18)

loop_
_geom_bond_atom_site_label_1
_geom_bond_atom_site_label_2
_geom_bond_distance
N1 C11 1.3356(16)
N1 C9 1.4682(18)
N1 C7 1.4702(18)
N2 C11 1.3371(18)
N2 C10 1.4452(19)
N2 H2A 0.8600
N3 C13 1.147(2)
N4 C14 1.1496(19)
C1 C6 1.380(3)
C1 C2 1.382(3)
C1 H1A 0.9300
C2 C3 1.362(4)
C2 H2B 0.9300
C3 C4 1.355(4)
C3 H3A 0.9300
C4 C5 1.377(3)
C4 H4A 0.9300
C5 C6 1.381(2)
C5 H5A 0.9300
C6 C7 1.517(2)
C7 C8 1.516(2)
C7 H7A 0.9800
C8 H8A 0.9600
C8 H8B 0.9600
C8 H8C 0.9600
C9 C10 1.517(2)
C9 H9A 0.9700
C9 H9B 0.9700
C10 H10A 0.9700
C10 H10B 0.9700
C11 C12 1.4129(18)
C12 C14 1.4062(19)
C12 C13 1.410(2)

loop_
_geom_hbond_atom_site_label_D
_geom_hbond_atom_site_label_H
_geom_hbond_atom_site_label_A
_geom_hbond_site_symmetry_A
_geom_hbond_distance_DH
_geom_hbond_distance_HA
_geom_hbond_distance_DA
_geom_hbond_angle_DHA
N2 H2A N4 2_757 0.86 2.27 3.032(2) 147.6

loop_
_geom_torsion_atom_site_label_1
_geom_torsion_atom_site_label_2
_geom_torsion_atom_site_label_3
_geom_torsion_atom_site_label_4
_geom_torsion
C6 C1 C2 C3 -0.1(3)
C1 C2 C3 C4 1.2(4)
C2 C3 C4 C5 -1.1(4)
C3 C4 C5 C6 0.0(3)
C2 C1 C6 C5 -1.0(3)
C2 C1 C6 C7 176.36(17)
C4 C5 C6 C1 1.0(3)
C4 C5 C6 C7 -176.22(17)
C11 N1 C7 C8 106.76(18)
C9 N1 C7 C8 -68.19(19)
C11 N1 C7 C6 -125.59(15)
C9 N1 C7 C6 59.46(18)
C1 C6 C7 N1 56.03(18)
C5 C6 C7 N1 -126.78(16)
C1 C6 C7 C8 -179.18(16)
C5 C6 C7 C8 -2.0(2)
C11 N1 C9 C10 13.82(18)
C7 N1 C9 C10 -170.38(14)
C11 N2 C10 C9 12.63(19)
N1 C9 C10 N2 -15.03(18)
C9 N1 C11 N2 -6.47(17)
C7 N1 C11 N2 178.16(14)
C9 N1 C11 C12 173.57(15)
C7 N1 C11 C12 -1.8(2)
C10 N2 C11 N1 -4.43(18)
C10 N2 C11 C12 175.54(14)
N1 C11 C12 C14 172.25(14)
N2 C11 C12 C14 -7.7(2)
N1 C11 C12 C13 -15.1(2)
N2 C11 C12 C13 164.94(15)
